data_7044788
loop_
_publ_author_name
'Hickox, Hunter P.'
'Wang, Yuzhong'
'Luedecke, Kaitlin M.'
'Xie, Yaoming'
'Wei, Pingrong'
'Carrillo, Deidrah'
'Dominique, Nathaniel L.'
'Cui, Dongtao'
'Schaefer, Henry F.'
'Robinson, Gregory H.'

_publ_section_title
;
 1,3,2-Diazaborole-derived carbene complexes of boron.
;
_journal_issue 1
_journal_name_full 'Dalton transactions (Cambridge, England : 2003)'
_journal_page_first 41
_journal_page_last 44
_journal_paper_doi 10.1039/c7dt04079b
_journal_volume 47
_journal_year 2017
_chemical_formula_sum 'C26 H36 B2 Br4 N2'
_chemical_formula_weight 717.82
_space_group_crystal_system orthorhombic
_space_group_IT_number 61
_space_group_name_Hall '-P 2ac 2ab'
_space_group_name_H-M_alt 'P b c a'
_symmetry_space_group_name_Hall '-P 2ac 2ab'
_symmetry_space_group_name_H-M 'P b c a'
_atom_sites_solution_hydrogens mixed
_audit_creation_method SHELXL-2014/7
_audit_update_record
;
2017-11-10 deposited with the CCDC.
2017-11-16 downloaded from the CCDC.
;
_cell_angle_alpha 90
_cell_angle_beta 90
_cell_angle_gamma 90
_cell_formula_units_Z 16
_cell_length_a 19.6037(12)
_cell_length_b 17.1792(11)
_cell_length_c 37.549(2)
_cell_measurement_reflns_used 9452
_cell_measurement_temperature 297(2)
_cell_measurement_theta_max 24.19
_cell_measurement_theta_min 2.27
_cell_volume 12645.6(13)
_computing_cell_refinement 'Bruker SAINT'
_computing_data_collection 'Bruker APEX3'
_computing_data_reduction 'Bruker SAINT'
_computing_molecular_graphics 'Bruker SHELXTL'
_computing_publication_material 'Bruker SHELXTL'
_computing_structure_refinement 'SHELXL-2014/7 (Sheldrick, 2014)'
_computing_structure_solution 'SHELXS-97 (Sheldrick 2008)'
_diffrn_ambient_temperature 297(2)
_diffrn_measured_fraction_theta_full 0.999
_diffrn_measured_fraction_theta_max 0.999
_diffrn_measurement_device_type 'Bruker D8 Quest PHOTON 100 CMOS'
_diffrn_measurement_method 'Omega\phi scans'
_diffrn_radiation_type MoK\a
_diffrn_radiation_wavelength 0.71073
_diffrn_reflns_av_R_equivalents 0.1521
_diffrn_reflns_av_unetI/netI 0.0898
_diffrn_reflns_Laue_measured_fraction_full 0.999
_diffrn_reflns_Laue_measured_fraction_max 0.999
_diffrn_reflns_limit_h_max 23
_diffrn_reflns_limit_h_min -22
_diffrn_reflns_limit_k_max 20
_diffrn_reflns_limit_k_min -18
_diffrn_reflns_limit_l_max 45
_diffrn_reflns_limit_l_min -45
_diffrn_reflns_number 107342
_diffrn_reflns_point_group_measured_fraction_full 0.999
_diffrn_reflns_point_group_measured_fraction_max 0.999
_diffrn_reflns_theta_full 25.242
_diffrn_reflns_theta_max 25.248
_diffrn_reflns_theta_min 2.078
_diffrn_source Imus
_exptl_absorpt_coefficient_mu 5.108
_exptl_absorpt_correction_T_max 0.7454
_exptl_absorpt_correction_T_min 0.1543
_exptl_absorpt_correction_type multi-scan
_exptl_absorpt_process_details 'BRUKER SADABS'
_exptl_crystal_colour colorless
_exptl_crystal_density_diffrn 1.508
_exptl_crystal_description plate
_exptl_crystal_F_000 5696
_exptl_crystal_size_max 0.450
_exptl_crystal_size_mid 0.260
_exptl_crystal_size_min 0.250
_refine_diff_density_max 1.955
_refine_diff_density_min -1.494
_refine_diff_density_rms 0.102
_refine_ls_extinction_method none
_refine_ls_goodness_of_fit_ref 1.010
_refine_ls_hydrogen_treatment mixed
_refine_ls_matrix_type full
_refine_ls_number_parameters 625
_refine_ls_number_reflns 11448
_refine_ls_number_restraints 4
_refine_ls_restrained_S_all 1.010
_refine_ls_R_factor_all 0.1618
_refine_ls_R_factor_gt 0.0734
_refine_ls_shift/su_max 0.001
_refine_ls_shift/su_mean 0.000
_refine_ls_structure_factor_coef Fsqd
_refine_ls_weighting_details 'w=1/[\s^2^(Fo^2^)+(0.0744P)^2^+51.2858P] where P=(Fo^2^+2Fc^2^)/3'
_refine_ls_weighting_scheme calc
_refine_ls_wR_factor_gt 0.1574
_refine_ls_wR_factor_ref 0.1941
_reflns_Friedel_coverage 0.000
_reflns_number_gt 5934
_reflns_number_total 11448
_reflns_threshold_expression 'I > 2\s(I)'
_cod_data_source_file c7dt04079b2.cif
_cod_data_source_block compound_2
_cod_depositor_comments 'Adding full bibliography for 7044787--7044789.cif.'
_cod_original_cell_volume 12645.5(14)
_cod_database_code 7044788
_shelx_shelxl_version_number 2014/7
_shelx_space_group_comment
;
The symmetry employed for this shelxl refinement is uniquely defined
by the following loop, which should always be used as a source of
symmetry information in preference to the above space-group names.
They are only intended as comments.
;
_shelx_estimated_absorpt_t_min 0.207
_shelx_estimated_absorpt_t_max 0.362

loop_
_space_group_symop_operation_xyz
'x, y, z'
'-x+1/2, -y, z+1/2'
'-x, y+1/2, -z+1/2'
'x+1/2, -y+1/2, -z'
'-x, -y, -z'
'x-1/2, y, -z-1/2'
'x, -y-1/2, z-1/2'
'-x-1/2, y-1/2, z'

loop_
_atom_site_label
_atom_site_type_symbol
_atom_site_fract_x
_atom_site_fract_y
_atom_site_fract_z
_atom_site_U_iso_or_equiv
_atom_site_adp_type
_atom_site_occupancy
_atom_site_site_symmetry_order
_atom_site_calc_flag
_atom_site_refinement_flags_posn
_atom_site_refinement_flags_adp
B1 B 0.6364(5) 0.7497(5) 0.4755(2) 0.039(2) Uani 1 1 d . .
B2 B 0.4525(5) 0.7260(6) 0.5118(3) 0.047(2) Uani 1 1 d . .
Br1 Br 0.72923(4) 0.77620(7) 0.48114(3) 0.0754(4) Uani 1 1 d . .
Br2 Br 0.40031(5) 0.63502(6) 0.49229(3) 0.0700(3) Uani 1 1 d . .
Br3 Br 0.41025(5) 0.82693(6) 0.49183(3) 0.0803(4) Uani 1 1 d . .
Br4 Br 0.44668(6) 0.72790(8) 0.56398(3) 0.0890(4) Uani 1 1 d . .
N1 N 0.5858(3) 0.7483(4) 0.50525(15) 0.0365(15) Uani 1 1 d . .
N2 N 0.6024(3) 0.7289(4) 0.44546(15) 0.0366(15) Uani 1 1 d . .
C1 C 0.5246(4) 0.7290(4) 0.49311(19) 0.0349(17) Uani 1 1 d . .
C2 C 0.5324(4) 0.7110(5) 0.45445(19) 0.042(2) Uani 1 1 d D .
H2A H 0.499(3) 0.740(4) 0.4403(16) 0.045 Uiso 1 1 d D U
H2B H 0.518(4) 0.6570(18) 0.4490(18) 0.045 Uiso 1 1 d D U
C3 C 0.6253(3) 0.7185(5) 0.4091(2) 0.041(2) Uani 1 1 d . .
C4 C 0.6569(4) 0.6479(5) 0.4001(2) 0.049(2) Uani 1 1 d . .
C5 C 0.6762(4) 0.6403(6) 0.3646(3) 0.064(3) Uani 1 1 d . .
H5 H 0.6973 0.5945 0.3574 0.077 Uiso 1 1 calc R U
C6 C 0.6654(5) 0.6974(8) 0.3400(3) 0.074(3) Uani 1 1 d . .
H6 H 0.6783 0.6900 0.3164 0.089 Uiso 1 1 calc R U
C7 C 0.6358(5) 0.7650(6) 0.3502(2) 0.059(2) Uani 1 1 d . .
H7 H 0.6294 0.8039 0.3333 0.070 Uiso 1 1 calc R U
C8 C 0.6147(4) 0.7782(5) 0.3850(2) 0.041(2) Uani 1 1 d . .
C9 C 0.5850(4) 0.8556(5) 0.3956(2) 0.052(2) Uani 1 1 d . .
H9 H 0.5677 0.8493 0.4199 0.062 Uiso 1 1 calc R U
C10 C 0.5240(6) 0.8793(7) 0.3727(3) 0.095(4) Uani 1 1 d . .
H10A H 0.4914 0.8376 0.3722 0.142 Uiso 1 1 calc R U
H10B H 0.5031 0.9250 0.3825 0.142 Uiso 1 1 calc R U
H10C H 0.5391 0.8901 0.3488 0.142 Uiso 1 1 calc R U
C11 C 0.6375(6) 0.9192(6) 0.3970(4) 0.104(4) Uani 1 1 d . .
H11A H 0.6159 0.9671 0.4039 0.157 Uiso 1 1 calc R U
H11B H 0.6719 0.9059 0.4142 0.157 Uiso 1 1 calc R U
H11C H 0.6581 0.9252 0.3740 0.157 Uiso 1 1 calc R U
C12 C 0.6679(5) 0.5839(6) 0.4266(3) 0.072(3) Uani 1 1 d . .
H12 H 0.6515 0.6024 0.4497 0.087 Uiso 1 1 calc R U
C13 C 0.7446(7) 0.5653(9) 0.4305(4) 0.143(6) Uani 1 1 d . .
H13A H 0.7689 0.6120 0.4365 0.215 Uiso 1 1 calc R U
H13B H 0.7508 0.5274 0.4490 0.215 Uiso 1 1 calc R U
H13C H 0.7617 0.5450 0.4084 0.215 Uiso 1 1 calc R U
C14 C 0.6278(8) 0.5124(7) 0.4172(4) 0.133(5) Uani 1 1 d . .
H14A H 0.6360 0.4726 0.4346 0.200 Uiso 1 1 calc R U
H14B H 0.5801 0.5247 0.4167 0.200 Uiso 1 1 calc R U
H14C H 0.6417 0.4940 0.3941 0.200 Uiso 1 1 calc R U
C15 C 0.6042(4) 0.7612(5) 0.5426(2) 0.0410(19) Uani 1 1 d . .
C16 C 0.6223(4) 0.6956(6) 0.5623(2) 0.053(2) Uani 1 1 d . .
C17 C 0.6434(5) 0.7095(7) 0.5969(2) 0.069(3) Uani 1 1 d . .
H17 H 0.6563 0.6678 0.6112 0.083 Uiso 1 1 calc R U
C18 C 0.6456(6) 0.7835(8) 0.6106(3) 0.086(4) Uani 1 1 d . .
H18 H 0.6587 0.7909 0.6342 0.103 Uiso 1 1 calc R U
C19 C 0.6291(6) 0.8463(7) 0.5903(3) 0.079(3) Uani 1 1 d . .
H19 H 0.6322 0.8960 0.6000 0.095 Uiso 1 1 calc R U
C20 C 0.6075(5) 0.8373(6) 0.5551(2) 0.058(2) Uani 1 1 d . .
C21 C 0.5876(6) 0.9072(6) 0.5337(3) 0.076(3) Uani 1 1 d . .
H21 H 0.5705 0.8888 0.5107 0.091 Uiso 1 1 calc R U
C22 C 0.5312(6) 0.9549(7) 0.5512(3) 0.097(4) Uani 1 1 d . .
H22A H 0.5204 0.9988 0.5364 0.146 Uiso 1 1 calc R U
H22B H 0.4913 0.9231 0.5540 0.146 Uiso 1 1 calc R U
H22C H 0.5463 0.9728 0.5741 0.146 Uiso 1 1 calc R U
C23 C 0.6487(7) 0.9603(7) 0.5265(4) 0.132(5) Uani 1 1 d . .
H23A H 0.6341 1.0044 0.5128 0.198 Uiso 1 1 calc R U
H23B H 0.6674 0.9779 0.5487 0.198 Uiso 1 1 calc R U
H23C H 0.6828 0.9321 0.5135 0.198 Uiso 1 1 calc R U
C24 C 0.6210(5) 0.6146(5) 0.5482(2) 0.063(3) Uani 1 1 d . .
H24 H 0.5991 0.6164 0.5247 0.076 Uiso 1 1 calc R U
C25 C 0.5803(8) 0.5590(7) 0.5709(4) 0.144(6) Uani 1 1 d . .
H25A H 0.5814 0.5080 0.5604 0.216 Uiso 1 1 calc R U
H25B H 0.5997 0.5569 0.5943 0.216 Uiso 1 1 calc R U
H25C H 0.5340 0.5766 0.5724 0.216 Uiso 1 1 calc R U
C26 C 0.6905(7) 0.5802(8) 0.5432(4) 0.133(5) Uani 1 1 d . .
H26A H 0.6863 0.5282 0.5340 0.200 Uiso 1 1 calc R U
H26B H 0.7160 0.6114 0.5266 0.200 Uiso 1 1 calc R U
H26C H 0.7139 0.5789 0.5656 0.200 Uiso 1 1 calc R U
B3 B 0.3583(4) 0.7461(5) 0.7649(2) 0.040(2) Uani 1 1 d . .
B4 B 0.5337(5) 0.6905(8) 0.7254(3) 0.069(3) Uani 1 1 d . .
Br5 Br 0.26706(4) 0.78063(8) 0.75968(2) 0.0814(4) Uani 1 1 d . .
Br6 Br 0.52905(6) 0.66174(8) 0.67417(3) 0.0829(4) Uani 1 1 d . .
Br7 Br 0.58281(6) 0.79542(9) 0.73191(4) 0.1086(5) Uani 1 1 d . .
Br8 Br 0.58499(7) 0.60911(10) 0.75223(3) 0.1225(6) Uani 1 1 d . .
N3 N 0.4027(3) 0.7253(4) 0.73419(15) 0.0356(15) Uani 1 1 d . .
N4 N 0.3944(3) 0.7358(4) 0.79491(15) 0.0379(15) Uani 1 1 d . .
C27 C 0.4635(4) 0.7075(5) 0.7457(2) 0.0405(19) Uani 1 1 d . .
C28 C 0.4626(4) 0.7088(5) 0.7851(2) 0.042(2) Uani 1 1 d D .
H28A H 0.500(3) 0.738(4) 0.7967(17) 0.045 Uiso 1 1 d D U
H28B H 0.467(4) 0.656(2) 0.7952(18) 0.045 Uiso 1 1 d D U
C29 C 0.3754(4) 0.7395(5) 0.8322(2) 0.043(2) Uani 1 1 d . .
C30 C 0.3906(4) 0.8053(6) 0.8515(2) 0.050(2) Uani 1 1 d . .
C31 C 0.3722(5) 0.8057(7) 0.8870(2) 0.069(3) Uani 1 1 d . .
H31 H 0.3816 0.8493 0.9008 0.083 Uiso 1 1 calc R U
C32 C 0.3405(5) 0.7431(9) 0.9021(3) 0.086(4) Uani 1 1 d . .
H32 H 0.3279 0.7449 0.9260 0.103 Uiso 1 1 calc R U
C33 C 0.3271(5) 0.6786(7) 0.8828(3) 0.076(3) Uani 1 1 d . .
H33 H 0.3066 0.6362 0.8939 0.091 Uiso 1 1 calc R U
C34 C 0.3431(4) 0.6740(6) 0.8470(2) 0.054(2) Uani 1 1 d . .
C35 C 0.3248(5) 0.6029(6) 0.8258(3) 0.074(3) Uani 1 1 d . .
H35 H 0.3435 0.6097 0.8018 0.088 Uiso 1 1 calc R U
C36 C 0.2481(6) 0.5946(8) 0.8222(4) 0.120(5) Uani 1 1 d . .
H36A H 0.2378 0.5488 0.8086 0.179 Uiso 1 1 calc R U
H36B H 0.2280 0.5903 0.8454 0.179 Uiso 1 1 calc R U
H36C H 0.2300 0.6395 0.8103 0.179 Uiso 1 1 calc R U
C37 C 0.3549(9) 0.5284(8) 0.8411(5) 0.167(8) Uani 1 1 d . .
H37A H 0.3416 0.4850 0.8266 0.250 Uiso 1 1 calc R U
H37B H 0.4038 0.5324 0.8415 0.250 Uiso 1 1 calc R U
H37C H 0.3384 0.5209 0.8650 0.250 Uiso 1 1 calc R U
C38 C 0.4224(5) 0.8753(5) 0.8348(2) 0.065(3) Uani 1 1 d . .
H38 H 0.4382 0.8607 0.8110 0.077 Uiso 1 1 calc R U
C39 C 0.4841(5) 0.9048(7) 0.8560(3) 0.100(4) Uani 1 1 d . .
H39A H 0.5029 0.9498 0.8444 0.151 Uiso 1 1 calc R U
H39B H 0.4700 0.9184 0.8797 0.151 Uiso 1 1 calc R U
H39C H 0.5181 0.8646 0.8571 0.151 Uiso 1 1 calc R U
C40 C 0.3715(7) 0.9418(7) 0.8307(4) 0.124(5) Uani 1 1 d . .
H40A H 0.3938 0.9857 0.8200 0.186 Uiso 1 1 calc R U
H40B H 0.3343 0.9253 0.8159 0.186 Uiso 1 1 calc R U
H40C H 0.3544 0.9564 0.8537 0.186 Uiso 1 1 calc R U
C41 C 0.3778(4) 0.7195(5) 0.6975(2) 0.044(2) Uani 1 1 d . .
C42 C 0.3834(4) 0.7816(5) 0.6744(2) 0.049(2) Uani 1 1 d . .
C43 C 0.3544(5) 0.7731(7) 0.6407(2) 0.072(3) Uani 1 1 d . .
H43 H 0.3575 0.8134 0.6242 0.086 Uiso 1 1 calc R U
C44 C 0.3215(5) 0.7061(9) 0.6318(3) 0.086(4) Uani 1 1 d . .
H44 H 0.3033 0.7007 0.6091 0.103 Uiso 1 1 calc R U
C45 C 0.3149(5) 0.6474(8) 0.6555(3) 0.083(4) Uani 1 1 d . .
H45 H 0.2912 0.6027 0.6489 0.099 Uiso 1 1 calc R U
C46 C 0.3426(4) 0.6524(6) 0.6893(2) 0.059(3) Uani 1 1 d . .
C47 C 0.3346(6) 0.5851(7) 0.7153(3) 0.082(3) Uani 1 1 d . .
H47 H 0.3421 0.6065 0.7392 0.099 Uiso 1 1 calc R U
C48 C 0.2627(7) 0.5502(9) 0.7153(4) 0.147(6) Uani 1 1 d . .
H48A H 0.2606 0.5081 0.7321 0.220 Uiso 1 1 calc R U
H48B H 0.2303 0.5895 0.7219 0.220 Uiso 1 1 calc R U
H48C H 0.2520 0.5310 0.6920 0.220 Uiso 1 1 calc R U
C49 C 0.3898(8) 0.5227(8) 0.7095(4) 0.147(6) Uani 1 1 d . .
H49A H 0.3833 0.4811 0.7263 0.221 Uiso 1 1 calc R U
H49B H 0.3864 0.5026 0.6858 0.221 Uiso 1 1 calc R U
H49C H 0.4340 0.5454 0.7130 0.221 Uiso 1 1 calc R U
C50 C 0.4186(5) 0.8561(6) 0.6843(3) 0.069(3) Uani 1 1 d . .
H50 H 0.4423 0.8476 0.7069 0.083 Uiso 1 1 calc R U
C51 C 0.3662(7) 0.9214(7) 0.6899(3) 0.114(5) Uani 1 1 d . .
H51A H 0.3895 0.9686 0.6962 0.172 Uiso 1 1 calc R U
H51B H 0.3409 0.9294 0.6684 0.172 Uiso 1 1 calc R U
H51C H 0.3356 0.9071 0.7087 0.172 Uiso 1 1 calc R U
C52 C 0.4718(6) 0.8812(7) 0.6567(3) 0.106(4) Uani 1 1 d . .
H52A H 0.4928 0.9290 0.6642 0.159 Uiso 1 1 calc R U
H52B H 0.5060 0.8415 0.6545 0.159 Uiso 1 1 calc R U
H52C H 0.4500 0.8889 0.6341 0.159 Uiso 1 1 calc R U

loop_
_atom_site_aniso_label
_atom_site_aniso_U_11
_atom_site_aniso_U_22
_atom_site_aniso_U_33
_atom_site_aniso_U_23
_atom_site_aniso_U_13
_atom_site_aniso_U_12
B1 0.044(5) 0.035(6) 0.038(5) -0.001(4) 0.000(4) 0.004(4)
B2 0.032(5) 0.053(7) 0.057(6) -0.004(5) 0.016(4) 0.000(5)
Br1 0.0316(5) 0.1288(10) 0.0659(6) -0.0140(6) -0.0017(4) -0.0099(6)
Br2 0.0578(6) 0.0709(7) 0.0812(7) -0.0071(6) 0.0166(5) -0.0232(5)
Br3 0.0643(7) 0.0662(7) 0.1105(9) -0.0039(6) 0.0097(6) 0.0174(5)
Br4 0.0738(7) 0.1423(11) 0.0510(6) -0.0134(7) 0.0295(5) -0.0164(7)
N1 0.037(4) 0.044(4) 0.029(3) -0.005(3) 0.002(3) 0.003(3)
N2 0.026(3) 0.052(4) 0.031(3) -0.004(3) 0.004(3) 0.000(3)
C1 0.033(4) 0.032(4) 0.040(4) -0.002(4) 0.005(3) 0.004(4)
C2 0.028(4) 0.066(6) 0.032(4) -0.007(4) 0.002(3) -0.009(4)
C3 0.023(4) 0.063(6) 0.038(4) -0.006(5) 0.000(3) -0.009(4)
C4 0.043(5) 0.058(6) 0.046(5) -0.002(5) 0.008(4) 0.003(4)
C5 0.051(6) 0.080(8) 0.062(6) -0.018(6) 0.020(5) 0.001(5)
C6 0.069(7) 0.112(10) 0.040(5) -0.012(6) 0.022(5) -0.015(7)
C7 0.062(6) 0.074(7) 0.040(5) 0.006(5) 0.011(4) -0.023(6)
C8 0.034(4) 0.048(6) 0.041(5) -0.003(4) 0.002(3) -0.008(4)
C9 0.052(5) 0.052(6) 0.051(5) 0.001(4) -0.006(4) -0.003(5)
C10 0.081(8) 0.089(9) 0.115(9) -0.022(7) -0.029(7) 0.024(7)
C11 0.087(8) 0.063(8) 0.163(12) -0.010(8) -0.022(8) -0.032(7)
C12 0.093(8) 0.058(7) 0.066(6) -0.009(6) 0.004(6) 0.024(6)
C13 0.114(11) 0.159(14) 0.158(13) 0.014(12) -0.006(10) 0.079(11)
C14 0.206(17) 0.064(9) 0.130(12) 0.028(8) 0.004(11) 0.014(10)
C15 0.040(4) 0.047(6) 0.036(4) -0.006(4) -0.002(3) 0.000(4)
C16 0.056(5) 0.062(7) 0.041(5) -0.007(5) -0.001(4) 0.006(5)
C17 0.076(7) 0.082(8) 0.049(6) 0.011(6) -0.006(5) 0.008(6)
C18 0.088(8) 0.119(12) 0.049(6) -0.016(8) -0.015(6) 0.005(8)
C19 0.096(8) 0.081(9) 0.060(7) -0.036(6) -0.006(6) -0.012(7)
C20 0.060(6) 0.063(7) 0.050(5) -0.014(5) 0.005(4) -0.009(5)
C21 0.112(9) 0.042(6) 0.073(7) -0.014(5) 0.004(6) -0.001(6)
C22 0.114(10) 0.078(8) 0.100(9) -0.015(7) 0.002(8) 0.024(8)
C23 0.140(13) 0.069(9) 0.187(15) 0.017(9) 0.030(11) -0.013(9)
C24 0.088(7) 0.049(6) 0.052(5) 0.012(5) -0.021(5) 0.002(6)
C25 0.198(16) 0.054(8) 0.180(15) 0.012(9) 0.077(13) 0.002(9)
C26 0.108(11) 0.102(11) 0.189(15) -0.048(10) 0.009(10) 0.030(9)
B3 0.034(5) 0.040(6) 0.048(6) -0.006(4) -0.006(4) -0.001(4)
B4 0.038(6) 0.105(10) 0.065(7) 0.002(7) 0.009(5) 0.027(6)
Br5 0.0331(5) 0.1542(11) 0.0570(6) -0.0057(6) -0.0028(4) 0.0335(6)
Br6 0.0709(7) 0.1196(10) 0.0582(6) -0.0005(6) 0.0219(5) 0.0392(7)
Br7 0.0489(6) 0.1505(13) 0.1263(11) 0.0016(9) 0.0074(7) -0.0280(7)
Br8 0.1020(10) 0.1759(14) 0.0898(8) 0.0228(9) 0.0128(7) 0.0970(10)
N3 0.025(3) 0.043(4) 0.038(3) -0.002(3) -0.006(3) 0.004(3)
N4 0.029(3) 0.046(4) 0.039(4) 0.000(3) -0.001(3) 0.003(3)
C27 0.030(4) 0.046(5) 0.046(5) 0.000(4) 0.006(4) 0.003(4)
C28 0.029(4) 0.057(6) 0.041(5) 0.006(4) -0.004(4) 0.008(4)
C29 0.031(4) 0.061(6) 0.037(4) 0.002(5) -0.006(3) 0.007(4)
C30 0.037(5) 0.068(6) 0.046(5) -0.004(5) -0.012(4) 0.008(4)
C31 0.067(7) 0.096(8) 0.044(6) -0.014(6) -0.001(5) -0.002(6)
C32 0.072(7) 0.143(12) 0.042(6) -0.004(7) 0.013(5) 0.005(8)
C33 0.072(7) 0.096(9) 0.060(7) 0.013(7) 0.009(5) -0.023(6)
C34 0.033(4) 0.080(7) 0.048(5) 0.008(5) -0.002(4) -0.009(5)
C35 0.063(6) 0.086(8) 0.071(6) 0.005(6) 0.009(5) -0.031(6)
C36 0.082(9) 0.120(11) 0.157(12) -0.018(10) -0.013(9) -0.047(8)
C37 0.209(18) 0.074(10) 0.217(18) 0.005(11) -0.092(15) -0.009(11)
C38 0.083(7) 0.052(6) 0.059(6) -0.001(5) 0.000(5) 0.001(6)
C39 0.070(7) 0.094(9) 0.137(11) -0.015(8) -0.015(7) -0.015(7)
C40 0.107(10) 0.074(9) 0.191(15) 0.022(9) -0.047(10) 0.010(8)
C41 0.034(4) 0.060(6) 0.038(5) -0.014(5) 0.000(3) 0.008(4)
C42 0.039(5) 0.060(7) 0.048(5) 0.004(5) 0.008(4) 0.014(4)
C43 0.064(6) 0.111(9) 0.041(6) 0.009(6) 0.003(5) 0.029(7)
C44 0.050(6) 0.158(13) 0.050(7) -0.025(8) -0.007(5) 0.015(8)
C45 0.058(6) 0.122(11) 0.069(7) -0.044(8) 0.008(6) -0.022(7)
C46 0.042(5) 0.085(8) 0.049(5) -0.024(5) 0.009(4) -0.007(5)
C47 0.084(8) 0.088(9) 0.074(7) -0.021(7) 0.009(6) -0.028(7)
C48 0.113(11) 0.154(14) 0.175(15) -0.011(12) 0.034(10) -0.076(11)
C49 0.145(14) 0.095(11) 0.202(17) 0.053(11) 0.037(13) -0.003(10)
C50 0.084(7) 0.067(7) 0.056(6) 0.017(5) 0.008(5) 0.016(6)
C51 0.143(12) 0.086(10) 0.114(10) -0.005(8) 0.029(9) 0.028(9)
C52 0.103(9) 0.101(10) 0.115(10) 0.030(8) 0.025(8) -0.010(8)

loop_
_atom_type_symbol
_atom_type_description
_atom_type_scat_dispersion_real
_atom_type_scat_dispersion_imag
_atom_type_scat_source
C C 0.0033 0.0016 'International Tables Vol C Tables 4.2.6.8 and 6.1.1.4'
H H 0.0000 0.0000 'International Tables Vol C Tables 4.2.6.8 and 6.1.1.4'
B B 0.0013 0.0007 'International Tables Vol C Tables 4.2.6.8 and 6.1.1.4'
Br Br -0.2901 2.4595 'International Tables Vol C Tables 4.2.6.8 and 6.1.1.4'
N N 0.0061 0.0033 'International Tables Vol C Tables 4.2.6.8 and 6.1.1.4'

loop_
_geom_angle_atom_site_label_1
_geom_angle_atom_site_label_2
_geom_angle_atom_site_label_3
_geom_angle
N2 B1 N1 106.9(7)
N2 B1 Br1 128.9(6)
N1 B1 Br1 124.1(6)
C1 B2 Br4 119.7(6)
C1 B2 Br2 108.7(6)
Br4 B2 Br2 110.4(5)
C1 B2 Br3 99.8(6)
Br4 B2 Br3 109.0(4)
Br2 B2 Br3 108.5(5)
C1 N1 C15 126.2(6)
C1 N1 B1 110.4(6)
C15 N1 B1 123.3(6)
B1 N2 C3 131.5(6)
B1 N2 C2 109.1(6)
C3 N2 C2 119.3(6)
N1 C1 C2 107.1(6)
N1 C1 B2 131.7(7)
C2 C1 B2 121.1(7)
H2A C2 H2B 101(6)
H2A C2 N2 113(4)
H2B C2 N2 115(4)
H2A C2 C1 111(4)
H2B C2 C1 112(4)
N2 C2 C1 106.3(6)
C8 C3 C4 123.3(7)
C8 C3 N2 118.6(7)
C4 C3 N2 118.1(7)
C5 C4 C3 115.5(8)
C5 C4 C12 121.9(9)
C3 C4 C12 122.5(7)
C6 C5 C4 122.6(9)
C7 C6 C5 119.5(9)
C6 C7 C8 122.3(9)
C7 C8 C3 116.8(8)
C7 C8 C9 120.5(8)
C3 C8 C9 122.7(7)
C11 C9 C8 112.9(8)
C11 C9 C10 111.3(9)
C8 C9 C10 112.9(7)
C14 C12 C4 111.7(9)
C14 C12 C13 111.2(11)
C4 C12 C13 110.8(10)
C20 C15 C16 124.7(7)
C20 C15 N1 118.5(7)
C16 C15 N1 116.6(7)
C17 C16 C15 115.7(9)
C17 C16 C24 120.1(9)
C15 C16 C24 124.2(7)
C18 C17 C16 121.4(9)
C19 C18 C17 121.2(9)
C18 C19 C20 121.0(10)
C19 C20 C15 116.0(9)
C19 C20 C21 119.9(9)
C15 C20 C21 124.1(8)
C20 C21 C23 111.7(10)
C20 C21 C22 112.9(9)
C23 C21 C22 108.8(9)
C16 C24 C26 113.4(9)
C16 C24 C25 113.5(9)
C26 C24 C25 107.6(10)
N4 B3 N3 108.1(7)
N4 B3 Br5 128.8(7)
N3 B3 Br5 123.2(6)
C27 B4 Br6 117.8(7)
C27 B4 Br8 108.7(7)
Br6 B4 Br8 109.8(6)
C27 B4 Br7 100.7(7)
Br6 B4 Br7 110.8(6)
Br8 B4 Br7 108.5(5)
C27 N3 C41 126.8(6)
C27 N3 B3 109.6(6)
C41 N3 B3 123.3(6)
B3 N4 C29 132.0(6)
B3 N4 C28 108.3(6)
C29 N4 C28 119.4(6)
N3 C27 C28 108.4(6)
N3 C27 B4 132.2(7)
C28 C27 B4 119.3(7)
H28B C28 H28A 104(6)
H28B C28 N4 106(4)
H28A C28 N4 114(4)
H28B C28 C27 112(4)
H28A C28 C27 116(4)
N4 C28 C27 105.4(6)
C30 C29 C34 123.3(8)
C30 C29 N4 119.2(8)
C34 C29 N4 117.4(7)
C31 C30 C29 117.1(9)
C31 C30 C38 120.6(9)
C29 C30 C38 122.3(8)
C30 C31 C32 121.1(10)
C33 C32 C31 120.8(9)
C32 C33 C34 121.5(10)
C33 C34 C29 116.1(9)
C33 C34 C35 120.4(9)
C29 C34 C35 123.5(8)
C34 C35 C36 111.2(9)
C34 C35 C37 113.1(9)
C36 C35 C37 109.9(11)
C30 C38 C40 112.0(9)
C30 C38 C39 112.2(8)
C40 C38 C39 108.7(9)
C46 C41 C42 123.1(8)
C46 C41 N3 115.7(8)
C42 C41 N3 120.9(8)
C43 C42 C41 117.3(9)
C43 C42 C50 120.1(9)
C41 C42 C50 122.7(8)
C44 C43 C42 120.3(10)
C45 C44 C43 121.1(10)
C44 C45 C46 121.3(11)
C45 C46 C41 116.9(10)
C45 C46 C47 120.0(10)
C41 C46 C47 123.0(8)
C46 C47 C49 111.6(9)
C46 C47 C48 113.2(11)
C49 C47 C48 112.0(11)
C42 C50 C51 110.5(9)
C42 C50 C52 112.7(9)
C51 C50 C52 110.1(9)

loop_
_geom_bond_atom_site_label_1
_geom_bond_atom_site_label_2
_geom_bond_distance
B1 N2 1.359(10)
B1 N1 1.492(10)
B1 Br1 1.888(9)
B2 C1 1.579(11)
B2 Br4 1.963(10)
B2 Br2 2.006(10)
B2 Br3 2.063(10)
N1 C1 1.325(9)
N1 C15 1.466(9)
N2 C3 1.448(9)
N2 C2 1.445(9)
C1 C2 1.493(10)
C2 H2A 0.98(2)
C2 H2B 0.99(2)
C3 C8 1.385(11)
C3 C4 1.403(11)
C4 C5 1.392(12)
C4 C12 1.497(12)
C5 C6 1.364(13)
C6 C7 1.352(13)
C7 C8 1.388(11)
C8 C9 1.505(11)
C9 C11 1.501(12)
C9 C10 1.529(12)
C12 C14 1.501(16)
C12 C13 1.544(15)
C15 C20 1.391(12)
C15 C16 1.394(12)
C16 C17 1.385(12)
C16 C24 1.489(12)
C17 C18 1.372(14)
C18 C19 1.359(15)
C19 C20 1.396(12)
C20 C21 1.497(13)
C21 C23 1.530(15)
C21 C22 1.524(14)
C24 C26 1.498(15)
C24 C25 1.508(15)
B3 N4 1.343(10)
B3 N3 1.488(11)
B3 Br5 1.894(9)
B4 C27 1.600(12)
B4 Br6 1.987(11)
B4 Br8 1.995(11)
B4 Br7 2.058(14)
N3 C27 1.305(9)
N3 C41 1.464(9)
N4 C29 1.452(9)
N4 C28 1.462(9)
C27 C28 1.483(11)
C28 H28B 0.98(2)
C28 H28A 0.99(2)
C29 C30 1.373(11)
C29 C34 1.405(12)
C30 C31 1.381(12)
C30 C38 1.492(12)
C31 C32 1.367(15)
C32 C33 1.348(15)
C33 C34 1.385(12)
C34 C35 1.501(13)
C35 C36 1.515(14)
C35 C37 1.522(16)
C38 C40 1.524(14)
C38 C39 1.534(13)
C41 C46 1.378(12)
C41 C42 1.381(11)
C42 C43 1.395(12)
C42 C50 1.501(13)
C43 C44 1.360(15)
C44 C45 1.352(15)
C45 C46 1.385(13)
C46 C47 1.520(14)
C47 C49 1.538(16)
C47 C48 1.532(14)
C50 C51 1.535(14)
C50 C52 1.531(14)

loop_
_geom_torsion_atom_site_label_1
_geom_torsion_atom_site_label_2
_geom_torsion_atom_site_label_3
_geom_torsion_atom_site_label_4
_geom_torsion
N2 B1 N1 C1 -1.1(9)
Br1 B1 N1 C1 178.9(6)
N2 B1 N1 C15 174.7(7)
Br1 B1 N1 C15 -5.3(11)
N1 B1 N2 C3 -178.3(7)
Br1 B1 N2 C3 1.7(14)
N1 B1 N2 C2 -2.3(9)
Br1 B1 N2 C2 177.7(7)
C15 N1 C1 C2 -171.9(7)
B1 N1 C1 C2 3.9(9)
C15 N1 C1 B2 10.4(13)
B1 N1 C1 B2 -173.9(8)
Br4 B2 C1 N1 -15.6(13)
Br2 B2 C1 N1 -143.6(7)
Br3 B2 C1 N1 103.0(9)
Br4 B2 C1 C2 166.9(6)
Br2 B2 C1 C2 38.9(10)
Br3 B2 C1 C2 -74.5(8)
B1 N2 C2 H2A 126(5)
C3 N2 C2 H2A -57(5)
B1 N2 C2 H2B -119(5)
C3 N2 C2 H2B 57(5)
B1 N2 C2 C1 4.5(9)
C3 N2 C2 C1 -178.9(7)
N1 C1 C2 H2A -128(5)
B2 C1 C2 H2A 50(5)
N1 C1 C2 H2B 120(5)
B2 C1 C2 H2B -62(5)
N1 C1 C2 N2 -5.1(9)
B2 C1 C2 N2 172.9(7)
B1 N2 C3 C8 -99.2(10)
C2 N2 C3 C8 85.1(9)
B1 N2 C3 C4 81.2(11)
C2 N2 C3 C4 -94.5(9)
C8 C3 C4 C5 -1.2(12)
N2 C3 C4 C5 178.3(7)
C8 C3 C4 C12 -179.9(8)
N2 C3 C4 C12 -0.4(12)
C3 C4 C5 C6 0.0(13)
C12 C4 C5 C6 178.7(9)
C4 C5 C6 C7 1.1(15)
C5 C6 C7 C8 -1.1(15)
C6 C7 C8 C3 0.0(13)
C6 C7 C8 C9 177.1(8)
C4 C3 C8 C7 1.2(11)
N2 C3 C8 C7 -178.3(7)
C4 C3 C8 C9 -175.8(7)
N2 C3 C8 C9 4.7(11)
C7 C8 C9 C11 -71.8(11)
C3 C8 C9 C11 105.1(10)
C7 C8 C9 C10 55.5(11)
C3 C8 C9 C10 -127.6(9)
C5 C4 C12 C14 -63.3(13)
C3 C4 C12 C14 115.3(11)
C5 C4 C12 C13 61.3(13)
C3 C4 C12 C13 -120.1(10)
C1 N1 C15 C20 -99.1(9)
B1 N1 C15 C20 85.7(9)
C1 N1 C15 C16 85.7(10)
B1 N1 C15 C16 -89.5(9)
C20 C15 C16 C17 1.5(13)
N1 C15 C16 C17 176.4(7)
C20 C15 C16 C24 -177.7(9)
N1 C15 C16 C24 -2.8(12)
C15 C16 C17 C18 0.3(14)
C24 C16 C17 C18 179.5(10)
C16 C17 C18 C19 -1.9(17)
C17 C18 C19 C20 1.7(18)
C18 C19 C20 C15 0.0(15)
C18 C19 C20 C21 178.1(10)
C16 C15 C20 C19 -1.7(13)
N1 C15 C20 C19 -176.5(8)
C16 C15 C20 C21 -179.8(9)
N1 C15 C20 C21 5.5(13)
C19 C20 C21 C23 66.5(13)
C15 C20 C21 C23 -115.5(11)
C19 C20 C21 C22 -56.5(13)
C15 C20 C21 C22 121.5(10)
C17 C16 C24 C26 -69.0(13)
C15 C16 C24 C26 110.2(11)
C17 C16 C24 C25 54.1(13)
C15 C16 C24 C25 -126.7(11)
N4 B3 N3 C27 -3.2(9)
Br5 B3 N3 C27 176.8(6)
N4 B3 N3 C41 171.5(7)
Br5 B3 N3 C41 -8.4(11)
N3 B3 N4 C29 -173.1(8)
Br5 B3 N4 C29 6.9(14)
N3 B3 N4 C28 0.4(9)
Br5 B3 N4 C28 -179.7(7)
C41 N3 C27 C28 -170.0(7)
B3 N3 C27 C28 4.5(9)
C41 N3 C27 B4 13.7(15)
B3 N3 C27 B4 -171.8(10)
Br6 B4 C27 N3 -19.7(15)
Br8 B4 C27 N3 -145.3(8)
Br7 B4 C27 N3 100.8(10)
Br6 B4 C27 C28 164.2(7)
Br8 B4 C27 C28 38.6(11)
Br7 B4 C27 C28 -75.3(9)
B3 N4 C28 H28B -116(4)
C29 N4 C28 H28B 58(5)
B3 N4 C28 H28A 130(5)
C29 N4 C28 H28A -55(5)
B3 N4 C28 C27 2.2(9)
C29 N4 C28 C27 176.6(7)
N3 C27 C28 H28B 110(5)
B4 C27 C28 H28B -73(5)
N3 C27 C28 H28A -131(5)
B4 C27 C28 H28A 46(5)
N3 C27 C28 N4 -4.3(9)
B4 C27 C28 N4 172.6(8)
B3 N4 C29 C30 -100.6(10)
C28 N4 C29 C30 86.5(9)
B3 N4 C29 C34 80.5(11)
C28 N4 C29 C34 -92.4(9)
C34 C29 C30 C31 -0.5(12)
N4 C29 C30 C31 -179.3(7)
C34 C29 C30 C38 -177.4(8)
N4 C29 C30 C38 3.8(11)
C29 C30 C31 C32 0.2(14)
C38 C30 C31 C32 177.1(9)
C30 C31 C32 C33 0.9(16)
C31 C32 C33 C34 -1.8(17)
C32 C33 C34 C29 1.5(15)
C32 C33 C34 C35 -177.3(10)
C30 C29 C34 C33 -0.3(12)
N4 C29 C34 C33 178.5(7)
C30 C29 C34 C35 178.4(8)
N4 C29 C34 C35 -2.8(12)
C33 C34 C35 C36 66.9(13)
C29 C34 C35 C36 -111.7(10)
C33 C34 C35 C37 -57.2(14)
C29 C34 C35 C37 124.1(12)
C31 C30 C38 C40 -70.4(12)
C29 C30 C38 C40 106.4(10)
C31 C30 C38 C39 52.3(12)
C29 C30 C38 C39 -131.0(9)
C27 N3 C41 C46 95.9(9)
B3 N3 C41 C46 -78.0(10)
C27 N3 C41 C42 -90.8(10)
B3 N3 C41 C42 95.4(9)
C46 C41 C42 C43 -3.0(12)
N3 C41 C42 C43 -175.9(7)
C46 C41 C42 C50 176.6(8)
N3 C41 C42 C50 3.8(12)
C41 C42 C43 C44 0.7(13)
C50 C42 C43 C44 -178.9(9)
C42 C43 C44 C45 1.5(16)
C43 C44 C45 C46 -1.5(16)
C44 C45 C46 C41 -0.7(14)
C44 C45 C46 C47 -179.7(10)
C42 C41 C46 C45 3.0(12)
N3 C41 C46 C45 176.2(7)
C42 C41 C46 C47 -178.1(8)
N3 C41 C46 C47 -4.8(12)
C45 C46 C47 C49 84.3(13)
C41 C46 C47 C49 -94.6(12)
C45 C46 C47 C48 -43.0(14)
C41 C46 C47 C48 138.0(10)
C43 C42 C50 C51 72.3(11)
C41 C42 C50 C51 -107.3(10)
C43 C42 C50 C52 -51.3(12)
C41 C42 C50 C52 129.1(9)
